data_1564756
loop_
_publ_author_name
'Zhang, Xiao-Yu'
'Wen, Hui-Fang'
'Yang, Qing-Feng'
'Zhou, Rui-Sha'
'Song, Jiang-Feng'

_publ_section_title
;
 Eight new coordination polymers containing rigid
 4-(4-carboxy-phenyl)-pyridine-2-carboxylic acid: Synthesis, structural
 diversity, fluorescence and magnetic properties
;
_journal_name_full 'Inorganica Chimica Acta'
_journal_page_first 119600
_journal_paper_doi 10.1016/j.ica.2020.119600
_journal_volume 507
_journal_year 2020
_chemical_formula_sum 'C13 H11 Co N O6'
_chemical_formula_weight 336.16
_space_group_crystal_system monoclinic
_space_group_IT_number 14
_space_group_name_Hall '-P 2ybc'
_space_group_name_H-M_alt 'P 1 21/c 1'
_atom_sites_solution_hydrogens mixed
_atom_sites_solution_primary direct
_audit_creation_method SHELXL-2018/3
_cell_angle_alpha 90
_cell_angle_beta 103.190(3)
_cell_angle_gamma 90
_cell_formula_units_Z 4
_cell_length_a 13.0557(11)
_cell_length_b 7.4003(6)
_cell_length_c 13.5518(12)
_cell_measurement_reflns_used 3152
_cell_measurement_temperature 298(2)
_cell_measurement_theta_max 28.08
_cell_measurement_theta_min 3.09
_cell_volume 1274.78(19)
_computing_cell_refinement 'Bruker XSCANS'
_computing_data_collection 'Bruker XSCANS'
_computing_data_reduction 'Bruker SHELXTL'
_computing_molecular_graphics 'Bruker SHELXTL'
_computing_publication_material 'Bruker SHELXTL'
_computing_structure_refinement 'SHELXL-2018/3 (Sheldrick, 2018)'
_computing_structure_solution 'ShelXS (Sheldrick, 2008)'
_diffrn_ambient_temperature 298(2)
_diffrn_measured_fraction_theta_full 0.997
_diffrn_measured_fraction_theta_max 0.997
_diffrn_measurement_device_type 'CCD area detector'
_diffrn_measurement_method 'phi and omega scans'
_diffrn_radiation_type MoK\a
_diffrn_radiation_wavelength 0.71073
_diffrn_reflns_av_R_equivalents 0.0171
_diffrn_reflns_av_unetI/netI 0.0162
_diffrn_reflns_Laue_measured_fraction_full 0.997
_diffrn_reflns_Laue_measured_fraction_max 0.997
_diffrn_reflns_limit_h_max 17
_diffrn_reflns_limit_h_min -15
_diffrn_reflns_limit_k_max 9
_diffrn_reflns_limit_k_min -9
_diffrn_reflns_limit_l_max 17
_diffrn_reflns_limit_l_min -18
_diffrn_reflns_number 12692
_diffrn_reflns_point_group_measured_fraction_full 0.997
_diffrn_reflns_point_group_measured_fraction_max 0.997
_diffrn_reflns_theta_full 25.242
_diffrn_reflns_theta_max 28.282
_diffrn_reflns_theta_min 3.088
_diffrn_source 'fine-focus sealed tube'
_exptl_absorpt_coefficient_mu 1.375
_exptl_absorpt_correction_T_max 0.7900
_exptl_absorpt_correction_T_min 0.6752
_exptl_absorpt_correction_type empirical
_exptl_crystal_colour Pink
_exptl_crystal_density_diffrn 1.752
_exptl_crystal_description Block
_exptl_crystal_F_000 684
_exptl_crystal_size_max 0.310
_exptl_crystal_size_mid 0.250
_exptl_crystal_size_min 0.180
_refine_diff_density_max 0.374
_refine_diff_density_min -0.302
_refine_diff_density_rms 0.049
_refine_ls_extinction_coef .
_refine_ls_extinction_method none
_refine_ls_goodness_of_fit_ref 1.065
_refine_ls_hydrogen_treatment mixed
_refine_ls_matrix_type full
_refine_ls_number_parameters 206
_refine_ls_number_reflns 3152
_refine_ls_number_restraints 0
_refine_ls_restrained_S_all 1.065
_refine_ls_R_factor_all 0.0249
_refine_ls_R_factor_gt 0.0220
_refine_ls_shift/su_max 0.001
_refine_ls_shift/su_mean 0.000
_refine_ls_structure_factor_coef Fsqd
_refine_ls_weighting_details 'w=1/[\s^2^(Fo^2^)+(0.0289P)^2^+0.6277P] where P=(Fo^2^+2Fc^2^)/3'
_refine_ls_weighting_scheme calc
_refine_ls_wR_factor_gt 0.0591
_refine_ls_wR_factor_ref 0.0613
_reflns_Friedel_coverage 0.000
_reflns_Friedel_fraction_full .
_reflns_Friedel_fraction_max .
_reflns_number_gt 2877
_reflns_number_total 3152
_reflns_threshold_expression 'I > 2\s(I)'
_cod_data_source_file ICA-2020-507-119600.cif
_cod_data_source_block Compound_1
_cod_depositor_comments
;
The following automatic conversions were performed:

data item '_exptl_absorpt_correction_type' value 'Empirical' was
changed to 'empirical' in accordance with the built-in table derived
from the CIF Core dictionary named 'cif_core.dic' version 2.4.5 last
updated on 2014-11-21.

Automatic conversion script
Id: cif_fix_values 8369 2020-08-20 11:38:08Z andrius 
;
_cod_original_sg_symbol_H-M 'P 21/c'
_cod_database_code 1564756
_shelx_shelxl_version_number 2018/3
_shelx_space_group_comment
;
The symmetry employed for this shelxl refinement is uniquely defined
by the following loop, which should always be used as a source of
symmetry information in preference to the above space-group names.
They are only intended as comments.
;
_shelx_estimated_absorpt_t_min 0.675
_shelx_estimated_absorpt_t_max 0.790

loop_
_space_group_symop_operation_xyz
'x, y, z'
'-x, y+1/2, -z+1/2'
'-x, -y, -z'
'x, -y-1/2, z-1/2'

loop_
_atom_site_label
_atom_site_type_symbol
_atom_site_fract_x
_atom_site_fract_y
_atom_site_fract_z
_atom_site_U_iso_or_equiv
_atom_site_adp_type
_atom_site_occupancy
_atom_site_site_symmetry_order
_atom_site_calc_flag
_atom_site_refinement_flags_posn
_atom_site_refinement_flags_adp
_atom_site_refinement_flags_occupancy
_atom_site_disorder_assembly
_atom_site_disorder_group
O2 O 1.37600(8) 0.36199(14) 0.83490(9) 0.0296(2) Uani 1 1 d . . . . .
C1 C 1.31489(10) 0.48441(19) 0.79287(10) 0.0218(3) Uani 1 1 d . . . . .
C12 C 0.63569(10) 0.46217(17) 0.44557(10) 0.0199(2) Uani 1 1 d . . . . .
O1 O 1.33417(8) 0.65122(14) 0.79814(8) 0.0292(2) Uani 1 1 d . . . . .
Co1 Co 0.53192(2) 0.12060(2) 0.40574(2) 0.01783(7) Uani 1 1 d . . . . .
O3 O 0.65732(8) 0.62419(13) 0.45679(10) 0.0334(3) Uani 1 1 d . . . . .
N1 N 0.69454(8) 0.15278(15) 0.47328(8) 0.0184(2) Uani 1 1 d . . . . .
O1W O 0.57865(9) 0.05187(16) 0.27406(8) 0.0306(2) Uani 1 1 d . . . . .
C13 C 1.03360(11) 0.4962(2) 0.63910(12) 0.0304(3) Uani 1 1 d . . . . .
H13 H 0.984186 0.583014 0.610508 0.037 Uiso 1 1 calc R U . . .
O2W O 0.50505(8) -0.15023(12) 0.44466(7) 0.01926(19) Uani 1 1 d . . . . .
O4 O 0.54854(7) 0.39682(12) 0.39778(7) 0.0225(2) Uani 1 1 d . . . . .
C8 C 0.81942(10) 0.38367(18) 0.54040(11) 0.0238(3) Uani 1 1 d . . . . .
H8 H 0.832843 0.506154 0.552159 0.029 Uiso 1 1 calc R U . . .
C7 C 0.89924(10) 0.25714(18) 0.57412(10) 0.0215(3) Uani 1 1 d . . . . .
C10 C 0.77021(10) 0.02969(18) 0.50411(11) 0.0244(3) Uani 1 1 d . . . . .
H10 H 0.753912 -0.091893 0.492302 0.029 Uiso 1 1 calc R U . . .
C6 C 1.18260(11) 0.2426(2) 0.72396(14) 0.0361(4) Uani 1 1 d . . . . .
H6 H 1.232609 0.156487 0.752151 0.043 Uiso 1 1 calc R U . . .
C9 C 0.72079(10) 0.32706(17) 0.48974(10) 0.0189(2) Uani 1 1 d . . . . .
C11 C 0.87209(11) 0.07664(19) 0.55303(11) 0.0258(3) Uani 1 1 d . . . . .
H11 H 0.922673 -0.013036 0.571905 0.031 Uiso 1 1 calc R U . . .
C3 C 1.13296(11) 0.5511(2) 0.69123(12) 0.0293(3) Uani 1 1 d . . . . .
H3 H 1.149170 0.673518 0.697360 0.035 Uiso 1 1 calc R U . . .
C4 C 1.00630(10) 0.31433(19) 0.62867(10) 0.0225(3) Uani 1 1 d . . . . .
C2 C 1.20791(10) 0.42456(19) 0.73408(10) 0.0221(3) Uani 1 1 d . . . . .
C5 C 1.08319(11) 0.1880(2) 0.67209(14) 0.0370(4) Uani 1 1 d . . . . .
H5 H 1.067410 0.065395 0.666070 0.044 Uiso 1 1 calc R U . . .
H2WB H 0.4535(17) -0.173(3) 0.4027(16) 0.042(6) Uiso 1 1 d . . . . .
H1WB H 0.5405(18) 0.008(3) 0.2240(17) 0.054(6) Uiso 1 1 d . . . . .
H2WA H 0.5527(17) -0.231(3) 0.4439(16) 0.047(6) Uiso 1 1 d . . . . .
H1WA H 0.609(2) 0.136(3) 0.2535(18) 0.058(7) Uiso 1 1 d . . . . .

loop_
_atom_site_aniso_label
_atom_site_aniso_U_11
_atom_site_aniso_U_22
_atom_site_aniso_U_33
_atom_site_aniso_U_23
_atom_site_aniso_U_13
_atom_site_aniso_U_12
O2 0.0149(4) 0.0283(5) 0.0383(6) -0.0019(4) -0.0094(4) -0.0006(4)
C1 0.0134(5) 0.0287(7) 0.0210(6) 0.0007(5) -0.0010(5) -0.0019(5)
C12 0.0145(5) 0.0173(6) 0.0262(6) 0.0008(5) 0.0011(5) 0.0011(4)
O1 0.0202(5) 0.0279(5) 0.0337(6) 0.0057(4) -0.0063(4) -0.0061(4)
Co1 0.01221(9) 0.01571(10) 0.02216(10) 0.00143(6) -0.00316(7) -0.00124(6)
O3 0.0182(5) 0.0163(5) 0.0606(8) -0.0022(5) -0.0018(5) 0.0001(4)
N1 0.0129(5) 0.0181(5) 0.0217(5) -0.0008(4) -0.0012(4) -0.0013(4)
O1W 0.0343(6) 0.0316(6) 0.0241(5) -0.0043(4) 0.0027(4) -0.0120(5)
C13 0.0176(6) 0.0258(7) 0.0404(8) 0.0036(6) -0.0090(6) 0.0003(5)
O2W 0.0149(4) 0.0157(4) 0.0243(5) -0.0002(3) -0.0015(4) 0.0015(3)
O4 0.0157(4) 0.0178(4) 0.0291(5) 0.0033(4) -0.0049(4) -0.0006(3)
C8 0.0159(6) 0.0182(6) 0.0334(7) -0.0032(5) -0.0025(5) -0.0017(5)
C7 0.0123(5) 0.0238(6) 0.0251(6) -0.0009(5) -0.0022(5) -0.0013(5)
C10 0.0174(6) 0.0173(6) 0.0345(7) -0.0020(5) -0.0022(5) -0.0004(5)
C6 0.0178(7) 0.0270(7) 0.0538(10) -0.0019(7) -0.0117(6) 0.0029(5)
C9 0.0142(5) 0.0177(6) 0.0226(6) -0.0006(5) -0.0001(5) -0.0002(5)
C11 0.0163(6) 0.0203(6) 0.0362(8) 0.0010(6) -0.0033(5) 0.0032(5)
C3 0.0192(6) 0.0244(7) 0.0378(8) 0.0021(6) -0.0074(6) -0.0041(5)
C4 0.0125(5) 0.0254(6) 0.0261(6) -0.0013(5) -0.0028(5) -0.0018(5)
C2 0.0127(5) 0.0290(7) 0.0222(6) -0.0007(5) -0.0012(5) -0.0018(5)
C5 0.0184(7) 0.0234(7) 0.0595(11) -0.0032(7) -0.0114(7) -0.0005(6)

loop_
_atom_type_symbol
_atom_type_description
_atom_type_scat_dispersion_real
_atom_type_scat_dispersion_imag
_atom_type_scat_source
C C 0.0033 0.0016 'International Tables Vol C Tables 4.2.6.8 and 6.1.1.4'
H H 0.0000 0.0000 'International Tables Vol C Tables 4.2.6.8 and 6.1.1.4'
N N 0.0061 0.0033 'International Tables Vol C Tables 4.2.6.8 and 6.1.1.4'
O O 0.0106 0.0060 'International Tables Vol C Tables 4.2.6.8 and 6.1.1.4'
Co Co 0.3494 0.9721 'International Tables Vol C Tables 4.2.6.8 and 6.1.1.4'

loop_
_geom_angle_atom_site_label_1
_geom_angle_atom_site_label_2
_geom_angle_atom_site_label_3
_geom_angle
_geom_angle_site_symmetry_1
_geom_angle_site_symmetry_3
C1 O2 Co1 128.96(9) . 4_666
O2 C1 O1 125.75(12) . .
O2 C1 C2 116.37(12) . .
O1 C1 C2 117.85(12) . .
O3 C12 O4 125.92(12) . .
O3 C12 C9 117.84(11) . .
O4 C12 C9 116.22(11) . .
O2 Co1 O4 91.05(4) 4_465 .
O2 Co1 O1W 93.90(5) 4_465 .
O4 Co1 O1W 98.21(4) . .
O2 Co1 O2W 88.45(4) 4_465 .
O4 Co1 O2W 167.20(4) . .
O1W Co1 O2W 94.58(4) . .
O2 Co1 N1 169.71(4) 4_465 .
O4 Co1 N1 78.73(4) . .
O1W Co1 N1 86.39(4) . .
O2W Co1 N1 101.80(4) . .
O2 Co1 O2W 91.27(4) 4_465 3_656
O4 Co1 O2W 89.84(4) . 3_656
O1W Co1 O2W 170.33(4) . 3_656
O2W Co1 O2W 77.38(4) . 3_656
N1 Co1 O2W 89.98(4) . 3_656
C10 N1 C9 117.42(11) . .
C10 N1 Co1 130.68(9) . .
C9 N1 Co1 111.84(8) . .
C3 C13 C4 121.49(13) . .
Co1 O2W Co1 102.62(4) . 3_656
C12 O4 Co1 116.35(8) . .
C9 C8 C7 120.07(12) . .
C11 C7 C8 116.03(12) . .
C11 C7 C4 122.75(12) . .
C8 C7 C4 121.22(12) . .
N1 C10 C11 122.49(12) . .
C2 C6 C5 120.50(14) . .
N1 C9 C8 123.34(12) . .
N1 C9 C12 115.68(11) . .
C8 C9 C12 120.94(12) . .
C10 C11 C7 120.57(12) . .
C2 C3 C13 120.34(14) . .
C13 C4 C5 117.45(12) . .
C13 C4 C7 121.08(12) . .
C5 C4 C7 121.47(13) . .
C3 C2 C6 119.10(12) . .
C3 C2 C1 120.30(13) . .
C6 C2 C1 120.59(12) . .
C6 C5 C4 121.11(15) . .

loop_
_geom_bond_atom_site_label_1
_geom_bond_atom_site_label_2
_geom_bond_distance
_geom_bond_site_symmetry_2
O2 C1 1.2546(17) .
O2 Co1 2.0471(10) 4_666
C1 O1 1.2586(17) .
C1 C2 1.5080(17) .
C12 O3 1.2332(16) .
C12 O4 1.2695(15) .
C12 C9 1.5129(17) .
Co1 O4 2.0610(10) .
Co1 O1W 2.0765(11) .
Co1 O2W 2.1219(9) .
Co1 N1 2.1249(10) .
Co1 O2W 2.1995(10) 3_656
N1 C10 1.3387(17) .
N1 C9 1.3400(17) .
C13 C3 1.3887(19) .
C13 C4 1.391(2) .
C8 C9 1.3790(17) .
C8 C7 1.3980(18) .
C7 C11 1.3947(19) .
C7 C4 1.4858(17) .
C10 C11 1.3881(18) .
C6 C2 1.386(2) .
C6 C5 1.388(2) .
C3 C2 1.3827(19) .
C4 C5 1.399(2) .
